data_4318043
loop_
_publ_author_name
'F. Albert Cotton'
'Evgeny V. Dikarev'
'Marina A. Petrukhina'
'Marion Schmitz'
'Peter J. Stang'

_publ_section_title
;
 Supramolecular Assemblies of Dimetal Complexes with Polydentate N-Donor
 Ligands: From a Discrete Pyramid to a 3D Channel Network
;
_journal_name_full 'Inorganic Chemistry'
_journal_page_first 2903
_journal_page_last 2908
_journal_paper_doi 10.1021/ic020051s
_journal_volume 41
_journal_year 2002
_chemical_compound_source synthesized
_chemical_formula_analytical 'not measured'
_chemical_formula_moiety
;
  {[Rh2 (O2 C2 F3)4]3, [(C H3) Si (C5 H4 N)3], (C6 H6)3}, (C6 H6)
;
_chemical_formula_structural
;
  {[Rh2(O2CCF3)4]3(MeSi(C5H4N)3)(\h1-C6H6)3},C6H6
;
_chemical_formula_sum 'C64 H39 F36 N3 O24 Rh6 Si'
_chemical_formula_weight 2563.53
_chemical_melting_point ?
_chemical_name_systematic
;
  {Tris[tetrakis(trifluoroacetato)dirhodium(II,II)]-tris(4'-pyridyl)
  methylsilane-tris(\h1-benzene)}, benzene solvate
;
_space_group_IT_number 148
_symmetry_cell_setting trigonal
_symmetry_space_group_name_Hall '-R 3'
_symmetry_space_group_name_H-M 'R -3 :H'
_atom_sites_solution_hydrogens geom
_atom_sites_solution_primary direct
_atom_sites_solution_secondary difmap
_audit_creation_method SHELXL
_cell_angle_alpha 90.00
_cell_angle_beta 90.00
_cell_angle_gamma 120.00
_cell_formula_units_Z 6
_cell_length_a 25.160(2)
_cell_length_b 25.160(2)
_cell_length_c 23.382(5)
_cell_measurement_reflns_used 250
_cell_measurement_temperature 213(2)
_cell_measurement_theta_max 20.8
_cell_measurement_theta_min 7.50
_cell_volume 12818(3)
_computing_cell_refinement 'MADNES (Enraf-Nonius, 1989)'
_computing_data_collection 'MADNES (Enraf-Nonius, 1989)'
_computing_data_reduction 'PROCOR (Kabsch, 1988)'
_computing_molecular_graphics 'SHELXTL V.5 (Siemens, 1994)'
_computing_publication_material CIFTAB
_computing_structure_refinement 'SHELXL-93 (Sheldrick, 1993)'
_computing_structure_solution 'SHELXTL V.5 (Siemens, 1994)'
_diffrn_ambient_temperature 213(2)
_diffrn_measurement_device 'Nonius FAST area detector'
_diffrn_measurement_method 'Ellipsoid-mask fitting'
_diffrn_radiation_monochromator graphite
_diffrn_radiation_source 'fine-focus sealed tube'
_diffrn_radiation_type MoK\a
_diffrn_radiation_wavelength 0.71073
_diffrn_reflns_av_R_equivalents 0.0686
_diffrn_reflns_av_sigmaI/netI 0.0360
_diffrn_reflns_limit_h_max 27
_diffrn_reflns_limit_h_min -27
_diffrn_reflns_limit_k_max 20
_diffrn_reflns_limit_k_min -26
_diffrn_reflns_limit_l_max 25
_diffrn_reflns_limit_l_min -25
_diffrn_reflns_number 17654
_diffrn_reflns_theta_max 22.50
_diffrn_reflns_theta_min 2.61
_diffrn_standards_number 'none (area detector data)'
_exptl_absorpt_coefficient_mu 1.297
_exptl_absorpt_correction_type none
_exptl_crystal_colour purple
_exptl_crystal_density_diffrn 1.992
_exptl_crystal_density_meas ?
_exptl_crystal_density_method none
_exptl_crystal_description block
_exptl_crystal_F_000 7464
_exptl_crystal_size_max 0.25
_exptl_crystal_size_mid 0.15
_exptl_crystal_size_min 0.10
_refine_diff_density_max 0.822
_refine_diff_density_min -0.618
_refine_diff_density_rms 0.117
_refine_ls_extinction_coef none
_refine_ls_extinction_method none
_refine_ls_goodness_of_fit_all 1.051
_refine_ls_goodness_of_fit_obs 1.034
_refine_ls_hydrogen_treatment noref
_refine_ls_matrix_type full
_refine_ls_number_parameters 383
_refine_ls_number_reflns 3700
_refine_ls_number_restraints 36
_refine_ls_restrained_S_all 1.085
_refine_ls_restrained_S_obs 1.064
_refine_ls_R_factor_all 0.0551
_refine_ls_R_factor_obs 0.0475
_refine_ls_shift/esd_max 0.001
_refine_ls_shift/esd_mean 0.000
_refine_ls_structure_factor_coef Fsqd
_refine_ls_weighting_details 'w=1/[\s^2^(Fo^2^)+(0.0512P)^2^+253.0030P] where P=(Fo^2^+2Fc^2^)/3'
_refine_ls_weighting_scheme calc
_refine_ls_wR_factor_all 0.1240
_refine_ls_wR_factor_obs 0.1132
_reflns_number_observed 3286
_reflns_number_total 3700
_reflns_observed_criterion >2sigma(I)
_cod_data_source_file ic020051s_2.cif
_cod_data_source_block {[Rh2(O2CCF3)4]3,(CH3)Si(C5H4N)3,3(C6H6)},C6H6_(2,C6H6)
_cod_depositor_comments
;
The following automatic conversions were performed:

'_chemical_melting_point' value 'not measured' was changed to '?' -
the value is undefined or not given.

Automatic conversion script
Id: cif_fix_values 1569 2011-02-09 13:29:24Z adriana 

The following automatic conversions were performed:

'_exptl_crystal_density_meas' value 'not measured' was changed to '?'
- the value is perceived as not measured.

Automatic conversion script
Id: cif_fix_values 3008 2015-01-20 13:52:24Z robertas 

The following automatic conversions were performed:

'_refine_ls_weighting_scheme' value 'calc
w=1/[\s^2^(Fo^2^)+(0.0512P)^2^+253.0030P] where P=(Fo^2^+2Fc^2^)/3'
was changed to 'calc'. New tag '_refine_ls_weighting_details' was
created. The value of the new tag was set to
'w=1/[\s^2^(Fo^2^)+(0.0512P)^2^+253.0030P] where P=(Fo^2^+2Fc^2^)/3'.

Automatic conversion script
Id: cif_fix_values 3143 2015-03-26 13:38:13Z robertas 
;
_cod_original_cell_volume 12819(3)
_cod_original_sg_symbol_H-M 'R -3'
_cod_database_code 4318043

loop_
_symmetry_equiv_pos_as_xyz
'x, y, z'
'-y, x-y, z'
'-x+y, -x, z'
'x+2/3, y+1/3, z+1/3'
'-y+2/3, x-y+1/3, z+1/3'
'-x+y+2/3, -x+1/3, z+1/3'
'x+1/3, y+2/3, z+2/3'
'-y+1/3, x-y+2/3, z+2/3'
'-x+y+1/3, -x+2/3, z+2/3'
'-x, -y, -z'
'y, -x+y, -z'
'x-y, x, -z'
'-x+2/3, -y+1/3, -z+1/3'
'y+2/3, -x+y+1/3, -z+1/3'
'x-y+2/3, x+1/3, -z+1/3'
'-x+1/3, -y+2/3, -z+2/3'
'y+1/3, -x+y+2/3, -z+2/3'
'x-y+1/3, x+2/3, -z+2/3'

loop_
_atom_site_aniso_label
_atom_site_aniso_U_11
_atom_site_aniso_U_22
_atom_site_aniso_U_33
_atom_site_aniso_U_23
_atom_site_aniso_U_13
_atom_site_aniso_U_12
Rh1 0.0324(3) 0.0325(3) 0.0312(3) -0.0024(2) 0.0003(2) 0.0176(3)
Rh2 0.0358(4) 0.0347(4) 0.0342(3) -0.0011(2) 0.0012(2) 0.0209(3)
O1 0.038(3) 0.037(3) 0.049(3) -0.004(2) 0.004(2) 0.015(2)
O2 0.048(3) 0.042(3) 0.035(3) 0.000(2) 0.001(2) 0.028(3)
O3 0.031(3) 0.042(3) 0.038(3) -0.002(2) 0.001(2) 0.017(2)
O4 0.045(3) 0.052(3) 0.033(3) -0.005(2) -0.006(2) 0.028(3)
O5 0.039(3) 0.045(3) 0.046(3) -0.002(2) 0.006(2) 0.021(3)
O6 0.043(3) 0.037(3) 0.032(3) -0.003(2) 0.002(2) 0.022(2)
O7 0.044(3) 0.031(3) 0.038(3) 0.002(2) 0.004(2) 0.015(2)
O8 0.056(3) 0.053(3) 0.039(3) -0.001(3) -0.008(2) 0.035(3)
C1 0.032(4) 0.046(5) 0.043(4) 0.001(4) 0.004(3) 0.018(4)
C2 0.035(4) 0.029(4) 0.034(4) 0.004(3) 0.005(3) 0.012(3)
C3 0.031(4) 0.042(4) 0.027(3) 0.000(3) 0.000(3) 0.017(4)
C4 0.039(4) 0.049(5) 0.035(4) 0.005(4) -0.008(3) 0.020(4)
C5 0.046(5) 0.067(6) 0.039(4) -0.011(4) 0.000(4) 0.023(4)
C6 0.080(6) 0.047(5) 0.036(4) 0.001(4) 0.007(4) 0.041(5)
C7 0.052(5) 0.058(5) 0.038(4) 0.001(4) 0.003(4) 0.024(4)
C8 0.075(7) 0.097(8) 0.056(6) -0.007(5) 0.004(5) 0.056(7)
Si1 0.0305(11) 0.0305(11) 0.028(2) 0.000 0.000 0.0153(5)
C9 0.040(5) 0.040(5) 0.039(7) 0.000 0.000 0.020(2)
C10 0.025(4) 0.033(4) 0.034(4) 0.007(3) 0.002(3) 0.015(3)
C11 0.041(4) 0.046(4) 0.035(4) -0.007(3) -0.006(3) 0.028(4)
C12 0.038(4) 0.048(5) 0.036(4) -0.007(3) -0.004(3) 0.024(4)
C13 0.034(4) 0.042(4) 0.042(4) -0.009(3) -0.013(3) 0.023(4)
C14 0.045(5) 0.042(4) 0.038(4) -0.010(3) -0.008(3) 0.025(4)
N1 0.035(3) 0.032(3) 0.033(3) -0.002(3) -0.001(3) 0.017(3)

loop_
_atom_site_label
_atom_site_type_symbol
_atom_site_fract_x
_atom_site_fract_y
_atom_site_fract_z
_atom_site_U_iso_or_equiv
_atom_site_thermal_displace_type
_atom_site_occupancy
_atom_site_calc_flag
_atom_site_refinement_flags
_atom_site_disorder_group
Rh1 Rh 0.88220(2) 0.16170(2) 0.38861(2) 0.0314(2) Uani 1 d . .
Rh2 Rh 0.84792(3) 0.22302(3) 0.43922(2) 0.0334(2) Uani 1 d . .
O1 O 0.7959(2) 0.0890(2) 0.3953(2) 0.0429(12) Uani 1 d . .
O2 O 0.9043(2) 0.1408(2) 0.4659(2) 0.0393(12) Uani 1 d . .
O3 O 0.9672(2) 0.2370(2) 0.3848(2) 0.0370(11) Uani 1 d . .
O4 O 0.8565(2) 0.1851(2) 0.3147(2) 0.0420(12) Uani 1 d . .
O5 O 0.7629(2) 0.1465(2) 0.4405(2) 0.0431(12) Uani 1 d . .
O6 O 0.8708(2) 0.1969(2) 0.5132(2) 0.0361(11) Uani 1 d . .
O7 O 0.9362(2) 0.2946(2) 0.4325(2) 0.0393(12) Uani 1 d . .
O8 O 0.8256(2) 0.2435(2) 0.3619(2) 0.0456(13) Uani 1 d . .
C1 C 0.7563(3) 0.0988(4) 0.4189(3) 0.041(2) Uani 1 d . .
C2 C 0.8930(3) 0.1624(3) 0.5096(3) 0.034(2) Uani 1 d . .
C3 C 0.9749(3) 0.2852(3) 0.4082(3) 0.034(2) Uani 1 d . .
C4 C 0.8316(3) 0.2177(4) 0.3190(3) 0.042(2) Uani 1 d . .
C5 C 0.6909(4) 0.0427(4) 0.4188(3) 0.053(2) Uani 1 d D 1
F1 F 0.6565(5) 0.0413(6) 0.4605(5) 0.057(4) Uiso 0.50 d PD 1
F2 F 0.6647(6) 0.0449(6) 0.3682(4) 0.054(4) Uiso 0.50 d PD 1
F3 F 0.6915(6) -0.0103(5) 0.4178(6) 0.068(4) Uiso 0.50 d PD 1
F1X F 0.6534(5) 0.0551(6) 0.4504(5) 0.060(4) Uiso 0.500(4) d PD 2
F2X F 0.6679(7) 0.0298(7) 0.3672(5) 0.075(5) Uiso 0.50 d PD 2
F3X F 0.6908(5) -0.0065(5) 0.4393(5) 0.057(3) Uiso 0.50 d PD 2
C6 C 0.9095(4) 0.1439(4) 0.5662(3) 0.050(2) Uani 1 d D 1
F4 F 0.9127(5) 0.1772(5) 0.6106(4) 0.049(3) Uiso 0.50 d PD 1
F5 F 0.8656(5) 0.0826(4) 0.5743(4) 0.050(3) Uiso 0.50 d PD 1
F6 F 0.9609(5) 0.1432(7) 0.5651(5) 0.071(4) Uiso 0.50 d PD 1
F4X F 0.8877(5) 0.1612(5) 0.6100(4) 0.048(3) Uiso 0.500(4) d PD 2
F5X F 0.8908(6) 0.0868(5) 0.5713(5) 0.069(4) Uiso 0.50 d PD 2
F6X F 0.9720(5) 0.1691(6) 0.5676(5) 0.065(4) Uiso 0.50 d PD 2
C7 C 1.0417(4) 0.3375(4) 0.4083(3) 0.051(2) Uani 1 d D 1
F7 F 1.0718(6) 0.3243(7) 0.4489(5) 0.055(4) Uiso 0.50 d PD 1
F8 F 1.0671(5) 0.3455(6) 0.3581(4) 0.058(4) Uiso 0.50 d PD 1
F9 F 1.0464(6) 0.3909(5) 0.4222(6) 0.051(4) Uiso 0.50 d PD 1
F7X F 1.0697(7) 0.3366(7) 0.4547(5) 0.071(6) Uiso 0.500(4) d PD 2
F8X F 1.0742(5) 0.3312(5) 0.3649(4) 0.052(3) Uiso 0.50 d PD 2
F9X F 1.0445(7) 0.3919(6) 0.4054(7) 0.073(5) Uiso 0.50 d PD 2
C8 C 0.8035(5) 0.2248(5) 0.2640(4) 0.070(3) Uani 1 d D 1
F10 F 0.8288(7) 0.2173(7) 0.2163(5) 0.068(5) Uiso 0.50 d PD 1
F11 F 0.7984(7) 0.2706(6) 0.2586(6) 0.081(4) Uiso 0.50 d PD 1
F12 F 0.7417(5) 0.1755(6) 0.2668(5) 0.081(4) Uiso 0.50 d PD 1
F10X F 0.8115(6) 0.2002(6) 0.2200(5) 0.061(4) Uiso 0.500(5) d PD 2
F11X F 0.8258(6) 0.2893(5) 0.2558(5) 0.061(3) Uiso 0.50 d PD 2
F12X F 0.7440(5) 0.2054(7) 0.2718(5) 0.083(4) Uiso 0.50 d PD 2
Si1 Si 1.0000 0.0000 0.25854(13) 0.0298(7) Uani 1 d S .
C9 C 1.0000 0.0000 0.1794(5) 0.039(3) Uani 1 d S .
H9A H 1.0249 0.0417 0.1655(5) 0.059 Uiso 0.33 calc PR .
H9B H 0.9583 -0.0168 0.1655(5) 0.059 Uiso 0.33 calc PR .
H9C H 1.0168 -0.0249 0.1655(5) 0.059 Uiso 0.33 calc PR .
C10 C 0.9680(3) 0.0476(3) 0.2903(3) 0.031(2) Uani 1 d . .
C11 C 0.9887(3) 0.0760(3) 0.3432(3) 0.038(2) Uani 1 d . .
H11 H 1.0211(3) 0.0746(3) 0.3617(3) 0.045 Uiso 1 calc R .
C12 C 0.9617(3) 0.1058(3) 0.3681(3) 0.040(2) Uani 1 d . .
H12 H 0.9767(3) 0.1249(3) 0.4037(3) 0.048 Uiso 1 calc R .
C13 C 0.8957(3) 0.0828(3) 0.2939(3) 0.038(2) Uani 1 d . .
H13 H 0.8633(3) 0.0851(3) 0.2764(3) 0.045 Uiso 1 calc R .
C14 C 0.9208(3) 0.0520(3) 0.2659(3) 0.040(2) Uani 1 d . .
H14 H 0.9055(3) 0.0340(3) 0.2300(3) 0.048 Uiso 1 calc R .
N1 N 0.9157(3) 0.1091(3) 0.3446(2) 0.0337(13) Uani 1 d . .
C15 C 0.6192(13) 0.1521(9) 0.1764(6) 0.049(6) Uiso 0.50 d PD 1
H15 H 0.6235(13) 0.1660(9) 0.2143(6) 0.059 Uiso 0.50 calc PR 1
C16 C 0.6611(10) 0.1383(11) 0.1536(11) 0.061(8) Uiso 0.50 d PD 1
H16 H 0.6940(10) 0.1434(11) 0.1764(11) 0.073 Uiso 0.50 calc PR 1
C17 C 0.6565(10) 0.1173(10) 0.0986(11) 0.053(7) Uiso 0.50 d PD 1
H17 H 0.6854(10) 0.1076(10) 0.0841(11) 0.063 Uiso 0.50 calc PR 1
C18 C 0.6079(10) 0.1107(7) 0.0646(5) 0.033(4) Uiso 0.50 d PD 1
H18 H 0.6041(10) 0.0972(7) 0.0266(5) 0.040 Uiso 0.50 calc PR 1
C19 C 0.5653(7) 0.1244(8) 0.0876(9) 0.036(4) Uiso 0.50 d PD 1
H19 H 0.5322(7) 0.1192(8) 0.0650(9) 0.043 Uiso 0.50 calc PR 1
C20 C 0.5703(10) 0.1454(9) 0.1432(11) 0.050(5) Uiso 0.50 d PD 1
H20 H 0.5414(10) 0.1549(9) 0.1581(11) 0.060 Uiso 0.50 calc PR 1
C15X C 0.6391(10) 0.1512(7) 0.1754(6) 0.035(5) Uiso 0.50 d PD 2
H15X H 0.6572(10) 0.1649(7) 0.2115(6) 0.042 Uiso 0.50 calc PR 2
C16X C 0.6674(8) 0.1322(10) 0.1375(12) 0.056(7) Uiso 0.50 d PD 2
H16X H 0.7036(8) 0.1321(10) 0.1471(12) 0.067 Uiso 0.50 calc PR 2
C17X C 0.6406(13) 0.1132(10) 0.0844(10) 0.057(7) Uiso 0.50 d PD 2
H17X H 0.6595(13) 0.1011(10) 0.0566(10) 0.069 Uiso 0.50 calc PR 2
C18X C 0.5857(13) 0.1116(10) 0.0713(9) 0.063(6) Uiso 0.50 d PD 2
H18X H 0.5673(13) 0.0971(10) 0.0354(9) 0.076 Uiso 0.50 calc PR 2
C19X C 0.5579(9) 0.1313(11) 0.1108(14) 0.079(8) Uiso 0.50 d PD 2
H19X H 0.5213(9) 0.1311(11) 0.1019(14) 0.095 Uiso 0.50 calc PR 2
C20X C 0.5860(10) 0.1514(8) 0.1640(10) 0.049(5) Uiso 0.50 d PD 2
H20X H 0.5685(10) 0.1651(8) 0.1918(10) 0.059 Uiso 0.50 calc PR 2
C21 C 0.0610(4) 0.0453(4) 0.5002(4) 0.061(2) Uiso 1 d . .
H21 H 0.1025(4) 0.0762(4) 0.5008(4) 0.073 Uiso 1 calc R .
C22 C 0.0523(38) 0.0499(51) 0.0109(27) 0.098(17) Uiso 0.33 d P .
C22X C 0.0605(41) 0.0600(54) -0.0113(28) 0.112(22) Uiso 0.33 d P .
C22Y C 0.0646(38) 0.0264(108) -0.0033(61) 0.127(27) Uiso 0.33 d P .

loop_
_atom_type_symbol
_atom_type_description
_atom_type_scat_dispersion_real
_atom_type_scat_dispersion_imag
_atom_type_scat_source
C C 0.0033 0.0016 'International Tables Vol C Tables 4.2.6.8 and 6.1.1.4'
H H 0.0000 0.0000 'International Tables Vol C Tables 4.2.6.8 and 6.1.1.4'
N N 0.0061 0.0033 'International Tables Vol C Tables 4.2.6.8 and 6.1.1.4'
O O 0.0106 0.0060 'International Tables Vol C Tables 4.2.6.8 and 6.1.1.4'
F F 0.0171 0.0103 'International Tables Vol C Tables 4.2.6.8 and 6.1.1.4'
Si Si 0.0817 0.0704 'International Tables Vol C Tables 4.2.6.8 and 6.1.1.4'
Rh Rh -1.1178 0.9187 'International Tables Vol C Tables 4.2.6.8 and 6.1.1.4'

loop_
_geom_angle_atom_site_label_1
_geom_angle_atom_site_label_2
_geom_angle_atom_site_label_3
_geom_angle
_geom_angle_site_symmetry_1
_geom_angle_site_symmetry_3
_geom_angle_publ_flag
O1 Rh1 O3 176.9(2) . . y
O1 Rh1 O4 88.5(2) . . y
O3 Rh1 O4 91.8(2) . . y
O1 Rh1 O2 90.3(2) . . y
O3 Rh1 O2 89.1(2) . . y
O4 Rh1 O2 175.6(2) . . y
O1 Rh1 N1 93.1(2) . . y
O3 Rh1 N1 89.9(2) . . y
O4 Rh1 N1 92.9(2) . . y
O2 Rh1 N1 91.4(2) . . y
O1 Rh1 Rh2 88.55(14) . . y
O3 Rh1 Rh2 88.40(14) . . y
O4 Rh1 Rh2 87.98(14) . . y
O2 Rh1 Rh2 87.75(14) . . y
N1 Rh1 Rh2 178.1(2) . . y
O6 Rh2 O8 175.2(2) . . y
O6 Rh2 O5 90.9(2) . . y
O8 Rh2 O5 87.7(2) . . y
O6 Rh2 O7 89.5(2) . . y
O8 Rh2 O7 91.4(2) . . y
O5 Rh2 O7 173.8(2) . . y
O6 Rh2 Rh1 87.78(13) . . y
O8 Rh2 Rh1 87.60(15) . . y
O5 Rh2 Rh1 86.88(14) . . y
O7 Rh2 Rh1 87.00(14) . . y
O6 Rh2 C15 95.3(3) . 18_545 n
O8 Rh2 C15 89.2(3) . 18_545 n
O5 Rh2 C15 89.0(7) . 18_545 n
O7 Rh2 C15 97.0(7) . 18_545 n
Rh1 Rh2 C15 174.9(5) . 18_545 y
O6 Rh2 C15X 94.8(3) . 18_545 n
O8 Rh2 C15X 90.0(3) . 18_545 n
O5 Rh2 C15X 99.7(5) . 18_545 n
O7 Rh2 C15X 86.4(5) . 18_545 n
Rh1 Rh2 C15X 172.9(5) . 18_545 n
O6 Rh2 C20X 89.6(5) . 18_545 n
O8 Rh2 C20X 94.3(5) . 18_545 n
O5 Rh2 C20X 72.4(4) . 18_545 n
O7 Rh2 C20X 113.7(4) . 18_545 n
Rh1 Rh2 C20X 159.1(4) . 18_545 n
C15X Rh2 C20X 27.9(5) 18_545 18_545 n
O6 Rh2 C16 83.7(5) . 18_545 n
O8 Rh2 C16 101.0(5) . 18_545 n
O5 Rh2 C16 113.0(4) . 18_545 n
O7 Rh2 C16 73.2(4) . 18_545 n
Rh1 Rh2 C16 158.4(5) . 18_545 n
C15 Rh2 C16 26.5(5) 18_545 18_545 n
O6 Rh2 C20 80.7(5) . 18_545 n
O8 Rh2 C20 103.0(5) . 18_545 n
O5 Rh2 C20 67.9(4) . 18_545 n
O7 Rh2 C20 118.2(3) . 18_545 n
Rh1 Rh2 C20 151.9(4) . 18_545 n
C15 Rh2 C20 26.1(5) 18_545 18_545 n
C16 Rh2 C20 45.2(4) 18_545 18_545 n
O6 Rh2 C16X 77.4(5) . 18_545 n
O8 Rh2 C16X 107.3(5) . 18_545 n
O5 Rh2 C16X 115.7(3) . 18_545 n
O7 Rh2 C16X 70.4(3) . 18_545 n
Rh1 Rh2 C16X 152.8(4) . 18_545 n
C15X Rh2 C16X 23.7(5) 18_545 18_545 n
C20X Rh2 C16X 45.0(4) 18_545 18_545 n
C1 O1 Rh1 116.7(5) . . n
C2 O2 Rh1 117.5(4) . . n
C3 O3 Rh1 117.7(4) . . n
C4 O4 Rh1 117.0(4) . . n
C1 O5 Rh2 118.5(5) . . n
C2 O6 Rh2 117.8(4) . . n
C3 O7 Rh2 118.3(4) . . n
C4 O8 Rh2 117.6(5) . . n
O5 C1 O1 129.2(7) . . n
O5 C1 C5 116.9(7) . . n
O1 C1 C5 113.8(7) . . n
O6 C2 O2 129.2(7) . . n
O6 C2 C6 116.1(6) . . n
O2 C2 C6 114.8(6) . . n
O7 C3 O3 128.6(7) . . n
O7 C3 C7 117.5(7) . . n
O3 C3 C7 113.8(6) . . n
O8 C4 O4 129.3(7) . . n
O8 C4 C8 115.7(7) . . n
O4 C4 C8 115.0(7) . . n
F1 C5 F3 109.1(11) . . n
F1 C5 F2 108.8(10) . . n
F3 C5 F2 105.7(10) . . n
F1 C5 C1 114.6(8) . . n
F3 C5 C1 112.0(8) . . n
F2 C5 C1 106.2(8) . . n
F2X C5 F3X 108.1(11) . . n
F2X C5 F1X 106.6(10) . . n
F3X C5 F1X 110.0(10) . . n
F2X C5 C1 111.4(9) . . n
F3X C5 C1 111.0(8) . . n
F1X C5 C1 109.6(8) . . n
F6 C6 F4 106.4(10) . . n
F6 C6 F5 103.3(10) . . n
F4 C6 F5 111.3(8) . . n
F6 C6 C2 114.2(8) . . n
F4 C6 C2 115.5(7) . . n
F5 C6 C2 105.6(7) . . n
F5X C6 F4X 108.4(9) . . n
F5X C6 F6X 102.2(10) . . n
F4X C6 F6X 113.3(9) . . n
F5X C6 C2 114.9(8) . . n
F4X C6 C2 110.3(7) . . n
F6X C6 C2 107.7(8) . . n
F8 C7 F9 105.9(10) . . n
F8 C7 F7 112.2(10) . . n
F9 C7 F7 107.4(10) . . n
F8 C7 C3 111.9(8) . . n
F9 C7 C3 111.9(8) . . n
F7 C7 C3 107.4(8) . . n
F7X C7 F9X 108.0(11) . . n
F7X C7 F8X 105.0(10) . . n
F9X C7 F8X 110.7(10) . . n
F7X C7 C3 111.1(9) . . n
F9X C7 C3 110.6(9) . . n
F8X C7 C3 111.4(8) . . n
F11 C8 F10 109.0(11) . . n
F11 C8 F12 103.9(12) . . n
F10 C8 F12 107.6(11) . . n
F11 C8 C4 118.2(10) . . n
F10 C8 C4 113.8(9) . . n
F12 C8 C4 103.2(9) . . n
F10X C8 F12X 110.7(12) . . n
F10X C8 F11X 112.0(10) . . n
F12X C8 F11X 99.4(10) . . n
F10X C8 C4 115.6(10) . . n
F12X C8 C4 110.2(9) . . n
F11X C8 C4 107.7(8) . . n
C9 Si1 C10 113.0(2) . 2_645 n
C9 Si1 C10 113.0(2) . . y
C10 Si1 C10 105.7(2) 2_645 . y
C9 Si1 C10 113.0(2) . 3_765 y
C10 Si1 C10 105.7(2) 2_645 3_765 n
C10 Si1 C10 105.7(2) . 3_765 n
C14 C10 C11 116.5(6) . . n
C14 C10 Si1 123.1(5) . . n
C11 C10 Si1 120.2(5) . . n
C12 C11 C10 120.0(6) . . n
N1 C12 C11 123.2(7) . . n
N1 C13 C14 122.4(6) . . n
C10 C14 C13 120.3(6) . . n
C12 N1 C13 117.7(6) . . n
C12 N1 Rh1 117.7(5) . . n
C13 N1 Rh1 124.5(5) . . n
C16 C15 C20 119.8(14) . . n
C17 C16 C15 122.2(16) . . n
C16 C17 C18 118.7(15) . . n
C19 C18 C17 119.2(12) . . n
C20 C19 C18 121.7(13) . . n
C19 C20 C15 118.4(14) . . n
C16X C15X C20X 124.0(14) . . n
C15X C16X C17X 117.1(15) . . n
C16X C17X C18X 120.8(16) . . n
C19X C18X C17X 120.8(16) . . n
C18X C19X C20X 117.9(16) . . n
C15X C20X C19X 119.4(14) . . n
C21 C21 C21 120.00(2) 11_556 12_556 n
C22 C22 C22 107.2(56) 11 12 n

loop_
_geom_bond_atom_site_label_1
_geom_bond_atom_site_label_2
_geom_bond_distance
_geom_bond_site_symmetry_2
_geom_bond_publ_flag
Rh1 O1 2.029(5) . y
Rh1 O3 2.030(5) . y
Rh1 O4 2.033(5) . y
Rh1 O2 2.034(5) . y
Rh1 N1 2.152(6) . y
Rh1 Rh2 2.4197(8) . y
Rh2 O6 2.032(5) . y
Rh2 O8 2.035(5) . y
Rh2 O5 2.042(5) . y
Rh2 O7 2.051(5) . y
Rh2 C15 2.69(2) 18_545 y
Rh2 C15X 2.77(2) 18_545 n
Rh2 C20X 2.88(2) 18_545 n
Rh2 C16 3.07(3) 18_545 n
Rh2 C20 3.14(2) 18_545 n
Rh2 C16X 3.32(2) 18_545 n
O1 C1 1.265(9) . n
O2 C2 1.257(8) . n
O3 C3 1.256(8) . n
O4 C4 1.259(9) . n
O5 C1 1.234(9) . n
O6 C2 1.247(8) . n
O7 C3 1.248(8) . n
O8 C4 1.245(9) . n
C1 C5 1.543(11) . n
C2 C6 1.527(10) . n
C3 C7 1.531(11) . n
C4 C8 1.519(12) . n
C5 F1 1.293(12) . n
C5 F3 1.340(13) . n
C5 F2 1.370(12) . n
C5 F2X 1.307(13) . n
C5 F3X 1.324(12) . n
C5 F1X 1.353(13) . n
C6 F6 1.302(13) . n
C6 F4 1.312(11) . n
C6 F5 1.389(12) . n
C6 F5X 1.274(12) . n
C6 F4X 1.334(11) . n
C6 F6X 1.371(13) . n
C7 F8 1.303(12) . n
C7 F9 1.329(12) . n
C7 F7 1.354(13) . n
C7 F7X 1.300(14) . n
C7 F9X 1.339(14) . n
C7 F8X 1.361(12) . n
C8 F11 1.228(14) . n
C8 F10 1.346(14) . n
C8 F12 1.426(15) . n
C8 F10X 1.269(13) . n
C8 F12X 1.334(14) . n
C8 F11X 1.440(14) . n
Si1 C9 1.851(12) . y
Si1 C10 1.898(7) 2_645 n
Si1 C10 1.898(7) . y
Si1 C10 1.898(7) 3_765 n
C10 C14 1.368(10) . y
C10 C11 1.392(10) . y
C11 C12 1.368(10) . y
C12 N1 1.322(9) . y
C13 N1 1.329(9) . y
C13 C14 1.386(10) . n
C15 C16 1.37(3) . n
C15 C20 1.39(3) . n
C16 C17 1.37(2) . n
C17 C18 1.40(2) . n
C18 C19 1.39(2) . n
C19 C20 1.38(3) . n
C15X C16X 1.37(2) . n
C15X C20X 1.37(2) . n
C16X C17X 1.38(2) . n
C17X C18X 1.40(3) . n
C18X C19X 1.39(3) . n
C19X C20X 1.40(3) . n
C21 C21 1.380(9) 11_556 n
C21 C21 1.380(9) 12_556 n
C22 C22 1.38(8) 11 n
C22 C22 1.38(8) 12 n
